data_9007453
loop_
_publ_author_name
'Takeuchi, Y.'
'Sadanaga, R.'

_publ_section_title
;
 The crystal structure of xanthophyllite
;
_journal_name_full 'Acta Crystallographica'
_journal_page_first 945
_journal_page_last 946
_journal_paper_doi 10.1107/S0365110X59002705
_journal_volume 12
_journal_year 1959
_chemical_compound_source 'Chichibu mine, Japan'
_chemical_formula_sum 'Al4 Ca H2 Mg2 O12 Si'
_chemical_name_mineral Clintonite
_space_group_IT_number 12
_symmetry_space_group_name_Hall '-C 2y'
_symmetry_space_group_name_H-M 'C 1 2/m 1'
_cell_angle_alpha 90
_cell_angle_beta 100.1
_cell_angle_gamma 90
_cell_formula_units_Z 2
_cell_length_a 5.19
_cell_length_b 9.00
_cell_length_c 9.74
_cell_volume 447.905
_database_code_amcsd 0009236
_exptl_crystal_density_diffrn 3.105
_cod_original_formula_sum 'Ca Mg2 Al4 Si O12 H2'
_cod_database_code 9007453

loop_
_space_group_symop_operation_xyz
x,y,z
1/2+x,1/2+y,z
x,-y,z
1/2+x,1/2-y,z
-x,y,-z
1/2-x,1/2+y,-z
-x,-y,-z
1/2-x,1/2-y,-z

loop_
_atom_site_label
_atom_site_fract_x
_atom_site_fract_y
_atom_site_fract_z
_atom_site_occupancy
_atom_site_type_symbol
_atom_site_attached_hydrogens
Ca 0.50000 0.50000 0.00000 1.00000 Ca 0
Mg 0.50000 0.32800 0.50000 1.00000 Mg 0
Al1 0.00000 0.50000 0.50000 1.00000 Al 0
Al2 0.55600 0.17200 0.20500 0.75000 Al 0
Si2 0.55600 0.17200 0.20500 0.25000 Si 0
O1 0.41900 0.00000 0.14000 1.00000 O 0
O2 0.84100 0.18500 0.14000 1.00000 O 0
O3 0.60200 0.16100 0.38300 1.00000 O 0
O-H 0.63200 0.50000 0.39800 1.00000 O 1

loop_
_cod_changelog_entry_id
_cod_changelog_entry_author
_cod_changelog_entry_date
_cod_changelog_entry_text
1
;cod-tools version 3.8.0
Id: cif_guess_AMCSD_atom_types 9574 2023-05-10 09:00:05Z saulius
;
2023-05-10T18:50:44+03:00
;Derived atom types and hydrogen counts
from atom names that follow the AMCSD naming convention
(Wat == water, O-H == hydroxyl).
;

loop_
_cod_related_entry_id
_cod_related_entry_database
_cod_related_entry_code
1 AMCSD 0009236
